data_2001443
loop_
_publ_author_name
'Alyea, E. C.'
'Ferguson, G.'
'Gallagher, J. F.'
'Malito, J.'

_publ_section_title
;
 Chloro(trimesitylphosphine)gold(I)
;
_journal_issue 8
_journal_name_full 'Acta Crystallographica Section C'
_journal_page_first 1473
_journal_page_last 1476
_journal_paper_doi 10.1107/S0108270192012757
_journal_volume 49
_journal_year 1993
_chemical_formula_moiety 'Au Cl (C27 H33 P)'
_chemical_formula_sum 'C27 H33 Au Cl P'
_chemical_formula_weight 620.95
_chemical_name_common Chloro(trimesitylphosphine)gold(I)
_chemical_name_systematic
;
Chloro(trimesitylphosphine)gold(I)
;
_space_group_IT_number 14
_symmetry_cell_setting monoclinic
_symmetry_space_group_name_Hall '-P 2ybc'
_symmetry_space_group_name_H-M 'P 1 21/c 1'
_cell_angle_alpha 90.0
_cell_angle_beta 97.906(9)
_cell_angle_gamma 90.0
_cell_formula_units_Z 4
_cell_length_a 8.2306(10)
_cell_length_b 22.4835(19)
_cell_length_c 13.5614(13)
_cell_measurement_reflns_used 25
_cell_measurement_temperature 293
_cell_measurement_theta_max 20.5
_cell_measurement_theta_min 9.0
_cell_volume 2485.7(4)
_computing_cell_refinement 'Enraf-Nonius CAD-4 software'
_computing_data_collection 'Enraf-Nonius CAD-4 software'
_computing_data_reduction 'NRCVAX DATRD2 (Gabe, Le Page, Charland, Lee & White, 1989)'
_computing_molecular_graphics 'NRCVAX and ORTEPII'
_computing_publication_material 'NRCVAX TABLES'
_computing_structure_refinement 'NRCVAX LSTSQ'
_computing_structure_solution 'NRCVAX SOLVER'
_diffrn_ambient_temperature 293
_diffrn_measurement_device 'Nonius CAD-4'
_diffrn_measurement_method \w/2\q
_diffrn_radiation_monochromator graphite
_diffrn_radiation_source 'xray tube'
_diffrn_radiation_type 'Molybdenum K\a'
_diffrn_radiation_wavelength 0.70930
_diffrn_reflns_av_R_equivalents 0.030
_diffrn_reflns_limit_h_max 10
_diffrn_reflns_limit_h_min -10
_diffrn_reflns_limit_k_max 28
_diffrn_reflns_limit_k_min 0
_diffrn_reflns_limit_l_max 17
_diffrn_reflns_limit_l_min 0
_diffrn_reflns_number 5775
_diffrn_reflns_theta_max 26.91
_diffrn_reflns_theta_min 2.00
_diffrn_standards_decay_% 2.5
_diffrn_standards_interval_time 60
_diffrn_standards_number 3
_exptl_absorpt_coefficient_mu 6.08
_exptl_absorpt_correction_T_max 0.2865
_exptl_absorpt_correction_T_min 0.1741
_exptl_absorpt_correction_type empirical
_exptl_crystal_colour colourless
_exptl_crystal_density_diffrn 1.66
_exptl_crystal_description block
_exptl_crystal_F_000 1224
_exptl_crystal_size_max 0.50
_exptl_crystal_size_mid 0.25
_exptl_crystal_size_min 0.25
_refine_diff_density_max 0.65
_refine_diff_density_min -0.79
_refine_ls_extinction_coef 7E2(2)
_refine_ls_extinction_method 'Larson (1970)'
_refine_ls_goodness_of_fit_obs 1.13
_refine_ls_hydrogen_treatment 'C---H 0.95 \%A riding'
_refine_ls_matrix_type full
_refine_ls_number_parameters 272
_refine_ls_number_reflns 3337
_refine_ls_R_factor_all 0.077
_refine_ls_R_factor_obs 0.032
_refine_ls_shift/esd_max 0.001
_refine_ls_structure_factor_coef F
_refine_ls_weighting_details 'w = 1/[\s^2^(F)+0.0002F^2^]'
_refine_ls_weighting_scheme calc
_refine_ls_wR_factor_all 0.039
_refine_ls_wR_factor_obs 0.032
_reflns_number_observed 3337
_reflns_number_total 5413
_reflns_observed_criterion 'Inet > 3.0\s(Inet)'
_cod_data_source_file ab1050.cif
_cod_data_source_block Chloro(trimesitylphosphine)gold(I)
_cod_depositor_comments
;
 Changing the _atom_site_occupancy data item value from '.' to '1'
 for all fully occupied atom sites.

 Antanas Vaitkus,
 2017-01-27

The following automatic conversions were performed:
'_symmetry_cell_setting' value 'Monoclinic' changed to 'monoclinic'
according to '/home/saulius/struct/CIF-dictionaries/cif_core.dic'
dictionary named 'cif_core.dic' version 2.4.1 from
2010-06-29.

'_refine_ls_matrix_type' value 'Full' changed to 'full'
according to '/home/saulius/struct/CIF-dictionaries/cif_core.dic'
dictionary named 'cif_core.dic' version 2.4.1 from 2010-06-29.

Automatic conversion script
Id: cif_fix_enum 1527 2010-12-29 10:47:43Z saulius 

The following automatic conversions were performed:

'_symmetry_cell_setting' value 'Monoclinic' changed to 'monoclinic'
according to /home/saulius/struct/CIF-dictionaries/cif_core.dic
dictionary named 'cif_core.dic' version 2.4.1 from
2010-06-29.

'_refine_ls_matrix_type' value 'Full' changed to 'full'
according to /home/saulius/struct/CIF-dictionaries/cif_core.dic
dictionary named 'cif_core.dic' version 2.4.1 from 2010-06-29.

Automatic conversion script
Id: cif_fix_values 1715 2011-07-08 13:25:40Z adriana 

The following automatic conversions were performed:

'_refine_ls_weighting_scheme' value '1/[\s^2^(F)+0.0002F^2^]' was
changed to 'calc'. New tag '_refine_ls_weighting_details' was
created. The value of the new tag was set to 'w =
1/[\s^2^(F)+0.0002F^2^]'.

Automatic conversion script
Id: cif_fix_values 3143 2015-03-26 13:38:13Z robertas 
;
_cod_original_sg_symbol_H-M 'P 21/c'
_cod_database_code 2001443

loop_
_symmetry_equiv_pos_as_xyz
x,y,z
-x,-y,-z
-x,1/2+y,1/2-z
x,1/2-y,1/2+z

loop_
_atom_site_aniso_label
_atom_site_aniso_U_11
_atom_site_aniso_U_22
_atom_site_aniso_U_33
_atom_site_aniso_U_12
_atom_site_aniso_U_13
_atom_site_aniso_U_23
_atom_site_aniso_type_symbol
Au 0.03191(13) 0.05160(17) 0.03402(12) -0.0022(3) -0.00165(16) 0.0042(3) Au
P 0.0292(8) 0.0308(10) 0.0300(7) -0.0018(14) 0.0038(13) -0.0003(13) P
Cl 0.0475(11) 0.151(2) 0.0535(11) 0.008(3) -0.0237(18) 0.051(3) Cl
C11 0.039(3) 0.029(3) 0.032(3) 0.001(7) 0.015(5) 0.003(5) C
C12 0.054(4) 0.041(4) 0.034(3) -0.007(7) 0.003(6) 0.008(6) C
C13 0.067(5) 0.049(4) 0.033(3) 0.011(8) 0.011(7) 0.001(6) C
C14 0.058(5) 0.052(5) 0.044(4) 0.028(8) 0.040(7) 0.037(7) C
C15 0.033(4) 0.049(4) 0.054(4) 0.004(7) 0.019(6) 0.019(7) C
C16 0.032(3) 0.030(4) 0.041(3) 0.006(6) 0.009(5) 0.010(5) C
C17 0.087(6) 0.073(5) 0.031(3) -0.062(10) -0.007(7) -0.008(7) C
C18 0.073(6) 0.125(9) 0.070(5) 0.026(12) 0.076(10) 0.050(11) C
C19 0.046(4) 0.035(4) 0.057(4) -0.021(7) 0.012(7) -0.008(6) C
C21 0.032(3) 0.032(4) 0.036(3) 0.000(6) 0.012(5) -0.010(5) C
C22 0.033(3) 0.034(4) 0.047(4) 0.004(6) 0.007(6) 0.003(6) C
C23 0.042(4) 0.028(4) 0.060(4) 0.004(7) 0.014(6) -0.008(7) C
C24 0.028(4) 0.042(4) 0.073(4) -0.006(7) 0.010(7) -0.029(8) C
C25 0.044(4) 0.060(5) 0.050(4) -0.002(8) 0.037(7) -0.030(7) C
C26 0.038(4) 0.038(4) 0.040(3) -0.003(6) 0.006(6) 0.001(6) C
C27 0.062(5) 0.056(5) 0.051(4) 0.033(8) 0.019(7) 0.036(7) C
C28 0.065(6) 0.054(6) 0.106(7) 0.018(9) 0.041(10) -0.049(10) C
C29 0.056(4) 0.064(6) 0.040(3) 0.009(8) 0.029(6) 0.023(7) C
C31 0.032(3) 0.031(4) 0.030(3) -0.006(6) 0.011(5) 0.011(5) C
C32 0.027(3) 0.036(4) 0.036(3) 0.004(6) 0.002(5) 0.006(5) C
C33 0.023(3) 0.044(4) 0.043(3) -0.009(6) 0.004(5) -0.002(6) C
C34 0.043(3) 0.034(4) 0.035(3) -0.011(8) 0.022(5) 0.008(6) C
C35 0.039(3) 0.030(4) 0.036(3) 0.012(6) 0.014(5) -0.001(6) C
C36 0.038(3) 0.032(4) 0.031(3) 0.004(6) 0.010(5) -0.003(5) C
C37 0.032(3) 0.045(5) 0.078(5) 0.010(7) -0.006(7) 0.006(7) C
C38 0.058(5) 0.048(5) 0.073(5) -0.027(8) 0.026(8) -0.018(8) C
C39 0.030(3) 0.050(5) 0.063(4) 0.010(7) 0.021(6) -0.012(7) C

loop_
_atom_site_label
_atom_site_fract_x
_atom_site_fract_y
_atom_site_fract_z
_atom_site_U_iso_or_equiv
_atom_site_thermal_displace_type
_atom_site_calc_flag
_atom_site_refinement_flags
_atom_site_occupancy
_atom_site_type_symbol
Au 0.18923(3) 0.665975(13) 0.127845(17) 0.03968(13) Uani d . 1 Au
P 0.39466(19) 0.64898(7) 0.25368(11) 0.0302(8) Uani d . 1 P
Cl -0.0191(3) 0.68596(13) 0.00430(15) 0.0858(15) Uani d . 1 Cl
C11 0.3022(8) 0.6256(3) 0.3632(4) 0.033(3) Uani d . 1 C
C12 0.3439(8) 0.6512(3) 0.4588(4) 0.043(4) Uani d . 1 C
C13 0.2390(10) 0.6424(3) 0.5289(5) 0.050(4) Uani d . 1 C
C14 0.1002(9) 0.6079(3) 0.5106(5) 0.050(4) Uani d . 1 C
C15 0.0709(8) 0.5776(3) 0.4206(5) 0.045(4) Uani d . 1 C
C16 0.1691(7) 0.5863(3) 0.3476(4) 0.035(3) Uani d . 1 C
C17 0.4975(11) 0.6860(4) 0.4906(5) 0.065(5) Uani d . 1 C
C18 -0.0199(11) 0.6035(5) 0.5856(6) 0.087(6) Uani d . 1 C
C19 0.1266(8) 0.5491(3) 0.2536(5) 0.046(4) Uani d . 1 C
C21 0.5330(7) 0.5916(3) 0.2142(4) 0.033(3) Uani d . 1 C
C22 0.5855(8) 0.5413(3) 0.2702(5) 0.038(4) Uani d . 1 C
C23 0.6725(8) 0.4974(3) 0.2283(5) 0.043(4) Uani d . 1 C
C24 0.7142(7) 0.5022(3) 0.1331(5) 0.048(4) Uani d . 1 C
C25 0.6682(8) 0.5536(4) 0.0812(5) 0.050(4) Uani d . 1 C
C26 0.5811(8) 0.5983(3) 0.1186(4) 0.039(3) Uani d . 1 C
C27 0.5618(9) 0.5303(3) 0.3775(5) 0.056(4) Uani d . 1 C
C28 0.8089(10) 0.4545(4) 0.0876(7) 0.075(6) Uani d . 1 C
C29 0.5490(9) 0.6538(3) 0.0560(5) 0.052(4) Uani d . 1 C
C31 0.5000(7) 0.7202(3) 0.2779(4) 0.031(3) Uani d . 1 C
C32 0.6726(7) 0.7283(3) 0.2835(4) 0.033(3) Uani d . 1 C
C33 0.7327(7) 0.7860(3) 0.2829(4) 0.037(4) Uani d . 1 C
C34 0.6376(7) 0.8354(3) 0.2834(4) 0.037(3) Uani d . 1 C
C35 0.4711(7) 0.8275(3) 0.2869(4) 0.035(3) Uani d . 1 C
C36 0.4025(7) 0.7711(3) 0.2845(4) 0.033(3) Uani d . 1 C
C37 0.7982(8) 0.6789(3) 0.2962(6) 0.053(4) Uani d . 1 C
C38 0.7089(10) 0.8969(3) 0.2841(6) 0.059(5) Uani d . 1 C
C39 0.2196(8) 0.7692(3) 0.2942(5) 0.047(4) Uani d . 1 C
H13 0.264 0.661 0.593 0.0589 Uiso calc RT 1 H
H15 -0.019 0.550 0.409 0.0553 Uiso calc RT 1 H
H23 0.705 0.462 0.267 0.0534 Uiso calc RT 1 H
H25 0.699 0.558 0.015 0.0617 Uiso calc RT 1 H
H33 0.848 0.791 0.281 0.0458 Uiso calc RT 1 H
H35 0.403 0.862 0.291 0.0451 Uiso calc RT 1 H
H17A 0.499 0.698 0.558 0.0742 Uiso calc RT 0.5 H
H17B 0.590 0.661 0.486 0.0742 Uiso calc RT 0.5 H
H17C 0.500 0.719 0.449 0.0742 Uiso calc RT 0.5 H
H17D 0.559 0.689 0.437 0.0742 Uiso calc RT 0.5 H
H17E 0.469 0.724 0.511 0.0742 Uiso calc RT 0.5 H
H17F 0.561 0.666 0.545 0.0742 Uiso calc RT 0.5 H
H18A -0.108 0.578 0.560 0.1034 Uiso calc RT 0.5 H
H18B 0.034 0.588 0.646 0.1034 Uiso calc RT 0.5 H
H18C -0.063 0.642 0.597 0.1034 Uiso calc RT 0.5 H
H18D 0.018 0.627 0.643 0.1034 Uiso calc RT 0.5 H
H18E -0.125 0.618 0.556 0.1034 Uiso calc RT 0.5 H
H18F -0.030 0.563 0.605 0.1034 Uiso calc RT 0.5 H
H19A 0.032 0.525 0.259 0.0561 Uiso calc RT 0.5 H
H19B 0.106 0.574 0.197 0.0561 Uiso calc RT 0.5 H
H19C 0.217 0.524 0.246 0.0561 Uiso calc RT 0.5 H
H19D 0.201 0.558 0.208 0.0561 Uiso calc RT 0.5 H
H19E 0.135 0.508 0.270 0.0561 Uiso calc RT 0.5 H
H19F 0.018 0.558 0.224 0.0561 Uiso calc RT 0.5 H
H27A 0.608 0.493 0.399 0.0677 Uiso calc RT 0.5 H
H27B 0.614 0.561 0.418 0.0677 Uiso calc RT 0.5 H
H27C 0.447 0.530 0.383 0.0677 Uiso calc RT 0.5 H
H27D 0.501 0.563 0.400 0.0677 Uiso calc RT 0.5 H
H27E 0.503 0.494 0.382 0.0677 Uiso calc RT 0.5 H
H27F 0.665 0.528 0.418 0.0677 Uiso calc RT 0.5 H
H28A 0.825 0.466 0.022 0.0856 Uiso calc RT 0.5 H
H28B 0.912 0.449 0.127 0.0856 Uiso calc RT 0.5 H
H28C 0.749 0.418 0.085 0.0856 Uiso calc RT 0.5 H
H28D 0.830 0.422 0.133 0.0856 Uiso calc RT 0.5 H
H28E 0.747 0.441 0.028 0.0856 Uiso calc RT 0.5 H
H28F 0.910 0.470 0.073 0.0856 Uiso calc RT 0.5 H
H29A 0.592 0.649 -0.005 0.0637 Uiso calc RT 0.5 H
H29B 0.435 0.661 0.043 0.0637 Uiso calc RT 0.5 H
H29C 0.602 0.687 0.091 0.0637 Uiso calc RT 0.5 H
H29D 0.488 0.681 0.089 0.0637 Uiso calc RT 0.5 H
H29E 0.651 0.671 0.046 0.0637 Uiso calc RT 0.5 H
H29F 0.489 0.644 -0.006 0.0637 Uiso calc RT 0.5 H
H37A 0.905 0.696 0.297 0.0621 Uiso calc RT 0.5 H
H37B 0.792 0.658 0.356 0.0621 Uiso calc RT 0.5 H
H37C 0.778 0.652 0.241 0.0621 Uiso calc RT 0.5 H
H37D 0.745 0.642 0.295 0.0621 Uiso calc RT 0.5 H
H37E 0.863 0.681 0.242 0.0621 Uiso calc RT 0.5 H
H37F 0.868 0.684 0.357 0.0621 Uiso calc RT 0.5 H
H38A 0.624 0.925 0.285 0.0705 Uiso calc RT 0.5 H
H38B 0.788 0.902 0.342 0.0705 Uiso calc RT 0.5 H
H38C 0.761 0.902 0.227 0.0705 Uiso calc RT 0.5 H
H38D 0.824 0.894 0.282 0.0705 Uiso calc RT 0.5 H
H38E 0.658 0.918 0.228 0.0705 Uiso calc RT 0.5 H
H38F 0.691 0.917 0.344 0.0705 Uiso calc RT 0.5 H
H39A 0.180 0.809 0.298 0.0563 Uiso calc RT 0.5 H
H39B 0.162 0.750 0.237 0.0563 Uiso calc RT 0.5 H
H39C 0.204 0.748 0.352 0.0563 Uiso calc RT 0.5 H
H39D 0.183 0.729 0.292 0.0563 Uiso calc RT 0.5 H
H39E 0.202 0.787 0.355 0.0563 Uiso calc RT 0.5 H
H39F 0.161 0.791 0.240 0.0563 Uiso calc RT 0.5 H

loop_
_atom_type_symbol
_atom_type_description
_atom_type_scat_dispersion_real
_atom_type_scat_dispersion_imag
_atom_type_scat_source
C ? 0.002 0.002 'International Tables (1974, Vol. IV, Table 2.2B)'
H ? 0.000 0.000 'International Tables (1974, Vol. IV, Table 2.2B)'
P ? 0.090 0.095 'International Tables (1974, Vol. IV, Table 2.2B)'
Cl ? 0.132 0.159 'International Tables (1974, Vol. IV, Table 2.2B)'
Au ? -2.688 8.798 'International Tables (9174, Vol. IV, Table 2.2B)'

loop_
_geom_angle_atom_site_label_1
_geom_angle_atom_site_label_2
_geom_angle_atom_site_label_3
_geom_angle_site_symmetry_1
_geom_angle_site_symmetry_2
_geom_angle_site_symmetry_3
_geom_angle
_geom_angle_publ_flag
P Au Cl . . . 178.01(8) no
Au P C11 . . . 108.0(2) no
Au P C21 . . . 108.99(19) no
Au P C31 . . . 105.89(19) no
C11 P C21 . . . 112.0(3) no
C11 P C31 . . . 110.2(3) no
C21 P C31 . . . 111.5(3) no
P C11 C12 . . . 123.2(5) no
P C11 C16 . . . 117.4(4) no
C12 C11 C16 . . . 118.7(6) no
C11 C12 C13 . . . 118.3(6) no
C11 C12 C17 . . . 124.4(6) no
C13 C12 C17 . . . 117.3(6) no
C12 C13 C14 . . . 122.6(6) no
C13 C14 C15 . . . 118.4(6) no
C13 C14 C18 . . . 121.2(7) no
C15 C14 C18 . . . 120.5(7) no
C14 C15 C16 . . . 121.0(6) no
C11 C16 C15 . . . 120.4(6) no
C11 C16 C19 . . . 123.8(5) no
C15 C16 C19 . . . 115.8(6) no
P C21 C22 . . . 124.3(5) no
P C21 C26 . . . 117.0(5) no
C22 C21 C26 . . . 118.6(6) no
C21 C22 C23 . . . 119.5(6) no
C21 C22 C27 . . . 125.6(6) no
C23 C22 C27 . . . 114.8(6) no
C22 C23 C24 . . . 122.4(6) no
C23 C24 C25 . . . 117.0(6) no
C23 C24 C28 . . . 122.4(7) no
C25 C24 C28 . . . 120.6(7) no
C24 C25 C26 . . . 123.0(6) no
C21 C26 C25 . . . 119.3(6) no
C21 C26 C29 . . . 123.5(6) no
C25 C26 C29 . . . 117.2(6) no
P C31 C32 . . . 124.5(5) no
P C31 C36 . . . 117.5(4) no
C32 C31 C36 . . . 117.8(5) no
C31 C32 C33 . . . 118.2(5) no
C31 C32 C37 . . . 125.0(6) no
C33 C32 C37 . . . 116.7(5) no
C32 C33 C34 . . . 123.8(6) no
C33 C34 C35 . . . 117.9(6) no
C33 C34 C38 . . . 121.8(6) no
C35 C34 C38 . . . 120.3(6) no
C34 C35 C36 . . . 121.1(6) no
C31 C36 C35 . . . 120.7(5) no
C31 C36 C39 . . . 124.0(6) no
C35 C36 C39 . . . 115.2(5) no

loop_
_geom_bond_atom_site_label_1
_geom_bond_atom_site_label_2
_geom_bond_site_symmetry_1
_geom_bond_site_symmetry_2
_geom_bond_distance
_geom_bond_publ_flag
Au P . . 2.2634(15) no
Au Cl . . 2.2716(19) no
P C11 . . 1.836(6) no
P C21 . . 1.848(6) no
P C31 . . 1.829(6) no
C11 C12 . . 1.417(8) no
C11 C16 . . 1.401(9) no
C12 C13 . . 1.384(10) no
C12 C17 . . 1.499(10) no
C13 C14 . . 1.375(11) no
C14 C15 . . 1.388(10) no
C14 C18 . . 1.516(10) no
C15 C16 . . 1.376(9) no
C16 C19 . . 1.524(9) no
C21 C22 . . 1.398(9) no
C21 C26 . . 1.414(8) no
C22 C23 . . 1.386(9) no
C22 C27 . . 1.515(9) no
C23 C24 . . 1.385(10) no
C24 C25 . . 1.379(11) no
C24 C28 . . 1.506(10) no
C25 C26 . . 1.372(10) no
C26 C29 . . 1.512(9) no
C31 C32 . . 1.424(8) no
C31 C36 . . 1.407(9) no
C32 C33 . . 1.388(9) no
C32 C37 . . 1.511(9) no
C33 C34 . . 1.360(10) no
C34 C35 . . 1.389(8) no
C34 C38 . . 1.502(10) no
C35 C36 . . 1.388(9) no
C36 C39 . . 1.529(9) no

loop_
_geom_contact_atom_site_label_1
_geom_contact_atom_site_label_2
_geom_contact_distance
_geom_contact_site_symmetry_1
_geom_contact_site_symmetry_2
_geom_contact_publ_flag
Au C19 3.212(7) . . no
Au C29 3.254(7) . . no
Au C39 3.221(7) . . no

loop_
_geom_torsion_atom_site_label_1
_geom_torsion_atom_site_label_2
_geom_torsion_atom_site_label_3
_geom_torsion_atom_site_label_4
_geom_torsion_site_symmetry_1
_geom_torsion_site_symmetry_2
_geom_torsion_site_symmetry_3
_geom_torsion_site_symmetry_4
_geom_torsion
_geom_torsion_publ_flag
Cl Au P C11 . . . . 71.5(3) no
Cl Au P C21 . . . . -166.4(3) no
Cl Au P C31 . . . . -46.7(3) no
Au P C11 C12 . . . . -130.6(7) no
Au P C11 C16 . . . . 40.8(5) no
C21 P C11 C12 . . . . 109.4(7) no
C21 P C11 C16 . . . . -79.2(6) no
C31 P C11 C12 . . . . -15.3(5) no
C31 P C11 C16 . . . . 156.2(8) no
Au P C21 C22 . . . . -130.3(7) no
Au P C21 C26 . . . . 45.6(5) no
C11 P C21 C22 . . . . -10.9(5) no
C11 P C21 C26 . . . . 165.0(8) no
C31 P C21 C22 . . . . 113.3(7) no
C31 P C21 C26 . . . . -70.8(6) no
Au P C31 C32 . . . . -128.5(7) no
Au P C31 C36 . . . . 46.3(5) no
C11 P C31 C32 . . . . 114.9(7) no
C11 P C31 C36 . . . . -70.3(6) no
C21 P C31 C32 . . . . -10.4(5) no
C21 P C31 C36 . . . . 164.5(8) no
